data_1506671
loop_
_publ_author_name
'Hinrichs, Heino'
'Fischer, Axel K.'
'Jones, Peter G.'
'Hopf, Henning'
'Haley, Michael M.'

_publ_section_title
;
 [2.2]paracyclophane/dehydroannulene hybrids: probing the aromaticity of
 the dehydro[14]annulene framework.
;
_journal_issue 17
_journal_name_full 'Organic letters'
_journal_page_first 3793
_journal_page_last 3795
_journal_paper_doi 10.1021/ol0514552
_journal_volume 7
_journal_year 2005
_chemical_formula_sum 'C42 H40 Si2'
_chemical_formula_weight 600.92
_chemical_name_systematic
;
 ?
;
_space_group_IT_number 19
_symmetry_cell_setting orthorhombic
_symmetry_space_group_name_Hall 'P 2ac 2ab'
_symmetry_space_group_name_H-M 'P 21 21 21'
_atom_sites_solution_hydrogens geom
_atom_sites_solution_primary direct
_atom_sites_solution_secondary difmap
_audit_creation_method SHELXL-97
_cell_angle_alpha 90.00
_cell_angle_beta 90.00
_cell_angle_gamma 90.00
_cell_formula_units_Z 4
_cell_length_a 9.3588(8)
_cell_length_b 12.8978(12)
_cell_length_c 28.840(3)
_cell_measurement_reflns_used 6072
_cell_measurement_temperature 133(2)
_cell_measurement_theta_max 28
_cell_measurement_theta_min 2.3
_cell_volume 3481.2(6)
_computing_cell_refinement 'Bruker SAINT'
_computing_data_collection 'Bruker SMART'
_computing_data_reduction 'Bruker SAINT'
_computing_molecular_graphics 'Siemens XP'
_computing_publication_material SHELXL-97
_computing_structure_refinement 'SHELXL-97 (Sheldrick, 1997)'
_computing_structure_solution 'SHELXS-97 (Sheldrick, 1990)'
_diffrn_ambient_temperature 133(2)
_diffrn_detector_area_resol_mean 8.192
_diffrn_measured_fraction_theta_full 1.000
_diffrn_measured_fraction_theta_max 0.999
_diffrn_measurement_device_type 'Bruker SMART 1000 CCD'
_diffrn_measurement_method \w-scan
_diffrn_radiation_monochromator graphite
_diffrn_radiation_source 'fine-focus sealed tube'
_diffrn_radiation_type MoK\a
_diffrn_radiation_wavelength 0.71073
_diffrn_reflns_av_R_equivalents 0.0250
_diffrn_reflns_av_sigmaI/netI 0.0294
_diffrn_reflns_limit_h_max 12
_diffrn_reflns_limit_h_min -11
_diffrn_reflns_limit_k_max 10
_diffrn_reflns_limit_k_min -17
_diffrn_reflns_limit_l_max 38
_diffrn_reflns_limit_l_min -35
_diffrn_reflns_number 24660
_diffrn_reflns_theta_full 28.00
_diffrn_reflns_theta_max 28.02
_diffrn_reflns_theta_min 1.41
_exptl_absorpt_coefficient_mu 0.130
_exptl_absorpt_correction_type none
_exptl_crystal_colour colourless
_exptl_crystal_density_diffrn 1.147
_exptl_crystal_density_method 'not measured'
_exptl_crystal_description block
_exptl_crystal_F_000 1280
_exptl_crystal_size_max 0.55
_exptl_crystal_size_mid 0.55
_exptl_crystal_size_min 0.50
_refine_diff_density_max 0.330
_refine_diff_density_min -0.165
_refine_diff_density_rms 0.038
_refine_ls_abs_structure_details 'Flack H D (1983), Acta Cryst. A39, 876-881'
_refine_ls_abs_structure_Flack 0.21(7)
_refine_ls_extinction_method none
_refine_ls_goodness_of_fit_ref 1.017
_refine_ls_hydrogen_treatment 'rigid methyls, others riding'
_refine_ls_matrix_type full
_refine_ls_number_parameters 404
_refine_ls_number_reflns 8401
_refine_ls_number_restraints 0
_refine_ls_restrained_S_all 1.017
_refine_ls_R_factor_all 0.0381
_refine_ls_R_factor_gt 0.0326
_refine_ls_shift/su_max 0.001
_refine_ls_shift/su_mean 0.000
_refine_ls_structure_factor_coef Fsqd
_refine_ls_weighting_details 'calc w=1/[\s^2^(Fo^2^)+(0.0542P)^2^] where P=(Fo^2^+2Fc^2^)/3'
_refine_ls_weighting_scheme calc
_refine_ls_wR_factor_gt 0.0822
_refine_ls_wR_factor_ref 0.0845
_reflns_number_gt 7542
_reflns_number_total 8401
_reflns_threshold_expression >2sigma(I)
_cod_data_source_file ol0514552si20050622_015228.cif
_cod_data_source_block heihi
_cod_original_cell_volume 3481.2(5)
_cod_database_code 1506671

loop_
_symmetry_equiv_pos_as_xyz
'x, y, z'
'-x+1/2, -y, z+1/2'
'-x, y+1/2, -z+1/2'
'x+1/2, -y+1/2, -z'

loop_
_atom_site_label
_atom_site_type_symbol
_atom_site_fract_x
_atom_site_fract_y
_atom_site_fract_z
_atom_site_U_iso_or_equiv
_atom_site_adp_type
_atom_site_occupancy
_atom_site_symmetry_multiplicity
_atom_site_calc_flag
_atom_site_refinement_flags
Si Si 0.44338(4) 0.29631(3) 0.476113(13) 0.02655(9) Uani 1 1 d .
Si' Si 0.46510(4) 0.27031(3) 0.038363(13) 0.02901(10) Uani 1 1 d .
C1 C 0.29419(19) 0.12916(13) 0.34636(6) 0.0389(4) Uani 1 1 d .
H1A H 0.2150 0.0878 0.3597 0.047 Uiso 1 1 calc R
H1B H 0.2970 0.1964 0.3629 0.047 Uiso 1 1 calc R
C2 C 0.44096(18) 0.06952(12) 0.35490(5) 0.0342(3) Uani 1 1 d .
H2A H 0.5098 0.1172 0.3699 0.041 Uiso 1 1 calc R
H2B H 0.4241 0.0108 0.3763 0.041 Uiso 1 1 calc R
C3 C 0.50504(15) 0.02898(10) 0.31030(5) 0.0252(3) Uani 1 1 d .
C4 C 0.61234(15) 0.08377(10) 0.28613(5) 0.0216(3) Uani 1 1 d .
C5 C 0.62559(14) 0.07169(10) 0.23728(5) 0.0223(3) Uani 1 1 d .
C6 C 0.53353(16) 0.00344(11) 0.21354(5) 0.0270(3) Uani 1 1 d .
C7 C 0.45230(16) -0.06505(10) 0.23998(5) 0.0299(3) Uani 1 1 d .
H7 H 0.4054 -0.1214 0.2252 0.036 Uiso 1 1 calc R
C8 C 0.43864(16) -0.05261(11) 0.28736(5) 0.0300(3) Uani 1 1 d .
H8 H 0.3829 -0.1007 0.3045 0.036 Uiso 1 1 calc R
C9 C 0.49899(17) 0.01668(13) 0.16301(5) 0.0374(4) Uani 1 1 d .
H9A H 0.4665 -0.0505 0.1502 0.045 Uiso 1 1 calc R
H9B H 0.5866 0.0374 0.1461 0.045 Uiso 1 1 calc R
C10 C 0.37863(19) 0.10139(13) 0.15490(5) 0.0375(4) Uani 1 1 d .
H10A H 0.4218 0.1628 0.1398 0.045 Uiso 1 1 calc R
H10B H 0.3057 0.0729 0.1335 0.045 Uiso 1 1 calc R
C11 C 0.30646(16) 0.13485(11) 0.19945(5) 0.0291(3) Uani 1 1 d .
C12 C 0.20178(16) 0.07471(12) 0.22132(6) 0.0330(3) Uani 1 1 d .
H12 H 0.1447 0.0287 0.2035 0.040 Uiso 1 1 calc R
C13 C 0.18078(16) 0.08178(11) 0.26887(6) 0.0331(3) Uani 1 1 d .
H13 H 0.1090 0.0409 0.2833 0.040 Uiso 1 1 calc R
C14 C 0.26436(16) 0.14855(11) 0.29562(5) 0.0294(3) Uani 1 1 d .
C15 C 0.34394(14) 0.22348(11) 0.27214(5) 0.0272(3) Uani 1 1 d .
H15 H 0.3839 0.2800 0.2888 0.033 Uiso 1 1 calc R
C16 C 0.36508(15) 0.21617(11) 0.22482(5) 0.0278(3) Uani 1 1 d .
H16 H 0.4204 0.2674 0.2094 0.033 Uiso 1 1 calc R
C17 C 0.69767(15) 0.16030(11) 0.30922(5) 0.0234(3) Uani 1 1 d .
C18 C 0.77112(14) 0.22332(11) 0.32820(4) 0.0234(3) Uani 1 1 d .
C19 C 0.86205(14) 0.30317(10) 0.34659(4) 0.0218(3) Uani 1 1 d .
C20 C 0.98973(15) 0.32761(11) 0.32338(5) 0.0274(3) Uani 1 1 d .
H20 H 1.0178 0.2877 0.2972 0.033 Uiso 1 1 calc R
C21 C 1.07514(16) 0.40872(12) 0.33799(5) 0.0303(3) Uani 1 1 d .
H21 H 1.1615 0.4240 0.3221 0.036 Uiso 1 1 calc R
C22 C 1.03438(16) 0.46808(12) 0.37611(5) 0.0302(3) Uani 1 1 d .
H22 H 1.0907 0.5258 0.3854 0.036 Uiso 1 1 calc R
C23 C 0.91206(16) 0.44294(11) 0.40041(5) 0.0261(3) Uani 1 1 d .
H23 H 0.8868 0.4821 0.4271 0.031 Uiso 1 1 calc R
C24 C 0.82415(14) 0.36018(11) 0.38632(4) 0.0222(3) Uani 1 1 d .
C25 C 0.69884(15) 0.33565(11) 0.41297(4) 0.0245(3) Uani 1 1 d .
C26 C 0.59788(15) 0.31730(12) 0.43749(5) 0.0281(3) Uani 1 1 d .
C27 C 0.29360(18) 0.37529(14) 0.45280(6) 0.0442(4) Uani 1 1 d .
H27A H 0.3236 0.4479 0.4504 0.053 Uiso 1 1 calc R
H27B H 0.2113 0.3701 0.4737 0.053 Uiso 1 1 calc R
H27C H 0.2669 0.3495 0.4220 0.053 Uiso 1 1 calc R
C28 C 0.48954(17) 0.34186(13) 0.53548(5) 0.0368(4) Uani 1 1 d .
H28A H 0.5634 0.2968 0.5487 0.044 Uiso 1 1 calc R
H28B H 0.4042 0.3396 0.5551 0.044 Uiso 1 1 calc R
H28C H 0.5253 0.4132 0.5339 0.044 Uiso 1 1 calc R
C29 C 0.40002(17) 0.15544(12) 0.47618(5) 0.0319(3) Uani 1 1 d .
H29A H 0.3669 0.1348 0.4453 0.038 Uiso 1 1 calc R
H29B H 0.3247 0.1418 0.4990 0.038 Uiso 1 1 calc R
H29C H 0.4856 0.1156 0.4843 0.038 Uiso 1 1 calc R
C17' C 0.71870(15) 0.13961(11) 0.21199(5) 0.0237(3) Uani 1 1 d .
C18' C 0.79290(14) 0.19902(11) 0.19076(5) 0.0248(3) Uani 1 1 d .
C19' C 0.88366(14) 0.27633(11) 0.17010(4) 0.0236(3) Uani 1 1 d .
C20' C 1.00856(15) 0.30643(11) 0.19317(5) 0.0276(3) Uani 1 1 d .
H20' H 1.0363 0.2709 0.2206 0.033 Uiso 1 1 calc R
C21' C 1.09244(16) 0.38694(12) 0.17683(5) 0.0313(3) Uani 1 1 d .
H21' H 1.1762 0.4068 0.1932 0.038 Uiso 1 1 calc R
C22' C 1.05393(17) 0.43874(12) 0.13646(5) 0.0324(3) Uani 1 1 d .
H22' H 1.1096 0.4954 0.1257 0.039 Uiso 1 1 calc R
C23' C 0.93413(17) 0.40738(12) 0.11203(5) 0.0306(3) Uani 1 1 d .
H23' H 0.9101 0.4416 0.0839 0.037 Uiso 1 1 calc R
C24' C 0.84748(15) 0.32592(11) 0.12796(5) 0.0253(3) Uani 1 1 d .
C25' C 0.72375(16) 0.29794(11) 0.10143(5) 0.0277(3) Uani 1 1 d .
C26' C 0.62275(16) 0.28126(12) 0.07641(5) 0.0310(3) Uani 1 1 d .
C27' C 0.31215(19) 0.32984(16) 0.06946(6) 0.0475(4) Uani 1 1 d .
H27D H 0.2836 0.2850 0.0953 0.057 Uiso 1 1 calc R
H27E H 0.2316 0.3381 0.0480 0.057 Uiso 1 1 calc R
H27F H 0.3404 0.3979 0.0815 0.057 Uiso 1 1 calc R
C28' C 0.4988(2) 0.34619(14) -0.01532(6) 0.0436(4) Uani 1 1 d .
H28D H 0.5149 0.4191 -0.0073 0.052 Uiso 1 1 calc R
H28E H 0.4158 0.3409 -0.0359 0.052 Uiso 1 1 calc R
H28F H 0.5834 0.3186 -0.0311 0.052 Uiso 1 1 calc R
C29' C 0.43350(19) 0.13164(12) 0.02352(5) 0.0363(3) Uani 1 1 d .
H29D H 0.5176 0.1037 0.0076 0.044 Uiso 1 1 calc R
H29E H 0.3500 0.1262 0.0031 0.044 Uiso 1 1 calc R
H29F H 0.4162 0.0921 0.0520 0.044 Uiso 1 1 calc R

loop_
_atom_site_aniso_label
_atom_site_aniso_U_11
_atom_site_aniso_U_22
_atom_site_aniso_U_33
_atom_site_aniso_U_23
_atom_site_aniso_U_13
_atom_site_aniso_U_12
Si 0.02265(19) 0.0336(2) 0.02336(17) 0.00223(16) 0.00199(15) 0.00062(16)
Si' 0.0280(2) 0.0332(2) 0.02582(18) -0.00123(16) -0.00091(15) 0.00309(17)
C1 0.0417(9) 0.0378(9) 0.0372(8) -0.0034(7) 0.0161(7) 0.0005(7)
C2 0.0366(9) 0.0387(8) 0.0274(7) 0.0043(6) 0.0052(6) -0.0089(7)
C3 0.0260(7) 0.0217(6) 0.0280(6) 0.0055(5) 0.0005(5) 0.0010(5)
C4 0.0207(7) 0.0171(6) 0.0270(6) 0.0014(5) -0.0005(5) 0.0028(5)
C5 0.0208(7) 0.0181(6) 0.0279(6) -0.0016(5) 0.0026(5) 0.0013(5)
C6 0.0249(7) 0.0220(6) 0.0339(7) -0.0084(6) 0.0036(6) 0.0009(6)
C7 0.0255(7) 0.0175(6) 0.0468(8) -0.0076(6) 0.0013(7) -0.0015(6)
C8 0.0272(7) 0.0195(6) 0.0432(8) 0.0062(6) 0.0045(6) -0.0010(6)
C9 0.0368(9) 0.0457(9) 0.0297(7) -0.0135(7) 0.0026(6) -0.0100(7)
C10 0.0435(9) 0.0391(9) 0.0300(7) 0.0015(7) -0.0061(7) -0.0107(7)
C11 0.0258(7) 0.0277(7) 0.0338(7) 0.0041(6) -0.0079(6) -0.0012(6)
C12 0.0230(7) 0.0292(8) 0.0469(9) 0.0019(7) -0.0073(7) -0.0050(6)
C13 0.0208(7) 0.0266(7) 0.0517(9) 0.0036(7) 0.0065(7) -0.0015(6)
C14 0.0247(7) 0.0243(7) 0.0393(8) -0.0019(6) 0.0086(6) 0.0048(6)
C15 0.0223(7) 0.0202(6) 0.0391(7) -0.0018(6) 0.0004(6) 0.0019(5)
C16 0.0220(7) 0.0224(7) 0.0390(7) 0.0063(6) -0.0029(6) 0.0007(6)
C17 0.0233(7) 0.0236(6) 0.0232(6) 0.0031(5) 0.0007(5) 0.0029(6)
C18 0.0218(7) 0.0254(7) 0.0230(6) 0.0022(6) -0.0001(5) 0.0022(6)
C19 0.0192(6) 0.0234(6) 0.0229(6) 0.0041(5) -0.0047(5) 0.0008(5)
C20 0.0218(7) 0.0326(7) 0.0279(7) 0.0010(6) 0.0008(5) 0.0026(6)
C21 0.0197(7) 0.0382(8) 0.0329(7) 0.0081(6) -0.0012(6) -0.0029(6)
C22 0.0266(7) 0.0317(7) 0.0324(7) 0.0050(6) -0.0091(6) -0.0065(6)
C23 0.0288(8) 0.0279(7) 0.0217(6) -0.0001(6) -0.0055(5) -0.0016(6)
C24 0.0205(7) 0.0252(7) 0.0210(6) 0.0057(5) -0.0035(5) -0.0004(5)
C25 0.0258(7) 0.0271(7) 0.0204(6) 0.0004(5) -0.0055(5) 0.0008(6)
C26 0.0252(7) 0.0361(8) 0.0230(6) 0.0034(6) -0.0017(5) -0.0002(6)
C27 0.0290(9) 0.0484(10) 0.0550(10) 0.0093(9) -0.0013(8) 0.0051(8)
C28 0.0399(9) 0.0421(9) 0.0284(7) -0.0038(7) 0.0042(6) -0.0063(7)
C29 0.0335(8) 0.0371(8) 0.0252(6) 0.0028(6) 0.0045(6) -0.0017(7)
C17' 0.0212(7) 0.0242(7) 0.0256(6) -0.0041(5) 0.0004(5) 0.0019(6)
C18' 0.0226(7) 0.0275(7) 0.0243(6) -0.0029(6) 0.0015(5) 0.0034(6)
C19' 0.0206(6) 0.0241(6) 0.0260(6) -0.0030(6) 0.0055(5) 0.0031(6)
C20' 0.0229(7) 0.0316(7) 0.0282(6) -0.0009(6) 0.0025(5) 0.0026(6)
C21' 0.0223(7) 0.0341(8) 0.0375(8) -0.0058(7) 0.0040(6) -0.0026(6)
C22' 0.0292(8) 0.0296(7) 0.0383(8) -0.0022(6) 0.0110(7) -0.0044(7)
C23' 0.0323(8) 0.0319(7) 0.0274(7) 0.0021(6) 0.0068(6) 0.0015(6)
C24' 0.0238(7) 0.0280(7) 0.0241(6) -0.0037(5) 0.0057(5) 0.0022(5)
C25' 0.0301(8) 0.0292(7) 0.0238(6) -0.0007(6) 0.0056(6) 0.0027(6)
C26' 0.0299(8) 0.0356(8) 0.0274(7) -0.0019(6) 0.0024(6) 0.0017(7)
C27' 0.0339(9) 0.0543(11) 0.0544(11) -0.0110(9) -0.0033(8) 0.0118(8)
C28' 0.0504(11) 0.0427(9) 0.0378(9) 0.0086(7) -0.0048(7) -0.0009(8)
C29' 0.0405(9) 0.0392(8) 0.0293(7) -0.0019(7) -0.0016(7) 0.0000(7)

loop_
_atom_type_symbol
_atom_type_description
_atom_type_scat_dispersion_real
_atom_type_scat_dispersion_imag
_atom_type_scat_source
C C 0.0033 0.0016 'International Tables Vol C Tables 4.2.6.8 and 6.1.1.4'
H H 0.0000 0.0000 'International Tables Vol C Tables 4.2.6.8 and 6.1.1.4'
Si Si 0.0817 0.0704 'International Tables Vol C Tables 4.2.6.8 and 6.1.1.4'

loop_
_geom_angle_atom_site_label_1
_geom_angle_atom_site_label_2
_geom_angle_atom_site_label_3
_geom_angle
C26 Si C27 106.99(7)
C26 Si C28 109.10(7)
C27 Si C28 109.56(8)
C26 Si C29 108.34(7)
C27 Si C29 111.77(8)
C28 Si C29 110.96(7)
C26' Si' C27' 107.34(7)
C26' Si' C28' 108.64(8)
C27' Si' C28' 108.39(9)
C26' Si' C29' 109.71(8)
C27' Si' C29' 112.70(9)
C28' Si' C29' 109.94(8)
C14 C1 C2 112.89(12)
C3 C2 C1 112.16(12)
C8 C3 C4 117.51(13)
C8 C3 C2 119.31(13)
C4 C3 C2 121.92(12)
C3 C4 C5 119.73(13)
C3 C4 C17 120.76(12)
C5 C4 C17 119.13(13)
C6 C5 C4 119.74(13)
C6 C5 C17' 120.38(12)
C4 C5 C17' 119.30(12)
C7 C6 C5 117.65(13)
C7 C6 C9 119.06(13)
C5 C6 C9 122.12(13)
C8 C7 C6 121.22(13)
C7 C8 C3 121.16(14)
C6 C9 C10 111.97(12)
C11 C10 C9 112.81(12)
C16 C11 C12 117.16(14)
C16 C11 C10 119.02(14)
C12 C11 C10 122.46(14)
C13 C12 C11 120.52(14)
C12 C13 C14 120.48(14)
C15 C14 C13 117.26(14)
C15 C14 C1 119.09(14)
C13 C14 C1 122.48(14)
C16 C15 C14 120.55(14)
C15 C16 C11 120.94(14)
C18 C17 C4 178.80(15)
C17 C18 C19 174.41(14)
C20 C19 C24 119.01(12)
C20 C19 C18 119.23(12)
C24 C19 C18 121.71(12)
C21 C20 C19 121.08(13)
C20 C21 C22 119.88(14)
C23 C22 C21 119.90(13)
C22 C23 C24 121.08(13)
C19 C24 C23 118.95(12)
C19 C24 C25 121.74(12)
C23 C24 C25 119.30(12)
C26 C25 C24 176.24(14)
C25 C26 Si 176.99(14)
C18' C17' C5 177.70(15)
C17' C18' C19' 173.65(14)
C20' C19' C24' 118.87(13)
C20' C19' C18' 119.23(12)
C24' C19' C18' 121.86(13)
C21' C20' C19' 121.32(13)
C20' C21' C22' 119.91(14)
C23' C22' C21' 119.73(14)
C22' C23' C24' 121.30(14)
C23' C24' C19' 118.76(13)
C23' C24' C25' 118.69(13)
C19' C24' C25' 122.54(13)
C26' C25' C24' 174.24(16)
C25' C26' Si' 174.09(15)

loop_
_geom_bond_atom_site_label_1
_geom_bond_atom_site_label_2
_geom_bond_distance
Si C26 1.8452(15)
Si C27 1.8586(17)
Si C28 1.8608(15)
Si C29 1.8616(16)
Si' C26' 1.8440(15)
Si' C27' 1.8555(18)
Si' C28' 1.8586(16)
Si' C29' 1.8626(16)
C1 C14 1.511(2)
C1 C2 1.593(2)
C2 C3 1.512(2)
C3 C8 1.390(2)
C3 C4 1.4120(19)
C4 C5 1.4230(18)
C4 C17 1.4337(19)
C5 C6 1.4092(19)
C5 C17' 1.4348(19)
C6 C7 1.393(2)
C6 C9 1.502(2)
C7 C8 1.382(2)
C9 C10 1.587(2)
C10 C11 1.514(2)
C11 C16 1.392(2)
C11 C12 1.400(2)
C12 C13 1.388(2)
C13 C14 1.396(2)
C14 C15 1.396(2)
C15 C16 1.382(2)
C17 C18 1.1970(19)
C18 C19 1.4373(19)
C19 C20 1.4056(18)
C19 C24 1.4068(19)
C20 C21 1.382(2)
C21 C22 1.393(2)
C22 C23 1.381(2)
C23 C24 1.4076(19)
C24 C25 1.4374(19)
C25 C26 1.204(2)
C17' C18' 1.202(2)
C18' C19' 1.4390(19)
C19' C20' 1.3999(19)
C19' C24' 1.4146(19)
C20' C21' 1.384(2)
C21' C22' 1.390(2)
C22' C23' 1.385(2)
C23' C24' 1.404(2)
C24' C25' 1.434(2)
C25' C26' 1.209(2)

loop_
_geom_torsion_atom_site_label_1
_geom_torsion_atom_site_label_2
_geom_torsion_atom_site_label_3
_geom_torsion_atom_site_label_4
_geom_torsion
C14 C1 C2 C3 -10.06(18)
C1 C2 C3 C8 -69.85(17)
C1 C2 C3 C4 97.00(16)
C8 C3 C4 C5 14.83(19)
C2 C3 C4 C5 -152.25(14)
C8 C3 C4 C17 -172.31(12)
C2 C3 C4 C17 20.6(2)
C3 C4 C5 C6 -1.37(19)
C17 C4 C5 C6 -174.35(12)
C3 C4 C5 C17' 169.99(12)
C17 C4 C5 C17' -2.99(19)
C4 C5 C6 C7 -12.67(19)
C17' C5 C6 C7 176.07(13)
C4 C5 C6 C9 154.81(14)
C17' C5 C6 C9 -16.5(2)
C5 C6 C7 C8 13.4(2)
C9 C6 C7 C8 -154.43(14)
C6 C7 C8 C3 0.3(2)
C4 C3 C8 C7 -14.5(2)
C2 C3 C8 C7 152.95(14)
C7 C6 C9 C10 86.35(17)
C5 C6 C9 C10 -80.96(17)
C6 C9 C10 C11 -10.82(19)
C9 C10 C11 C16 88.12(17)
C9 C10 C11 C12 -78.18(18)
C16 C11 C12 C13 -13.6(2)
C10 C11 C12 C13 152.95(15)
C11 C12 C13 C14 -0.4(2)
C12 C13 C14 C15 14.5(2)
C12 C13 C14 C1 -152.94(15)
C2 C1 C14 C15 -72.67(17)
C2 C1 C14 C13 94.56(17)
C13 C14 C15 C16 -14.7(2)
C1 C14 C15 C16 153.18(14)
C14 C15 C16 C11 0.7(2)
C12 C11 C16 C15 13.5(2)
C10 C11 C16 C15 -153.56(14)
C3 C4 C17 C18 129(7)
C5 C4 C17 C18 -59(7)
C4 C17 C18 C19 73(8)
C17 C18 C19 C20 -41.9(15)
C17 C18 C19 C24 135.8(14)
C24 C19 C20 C21 -2.4(2)
C18 C19 C20 C21 175.36(13)
C19 C20 C21 C22 -0.4(2)
C20 C21 C22 C23 2.8(2)
C21 C22 C23 C24 -2.3(2)
C20 C19 C24 C23 2.78(19)
C18 C19 C24 C23 -174.88(12)
C20 C19 C24 C25 -176.80(12)
C18 C19 C24 C25 5.54(19)
C22 C23 C24 C19 -0.5(2)
C22 C23 C24 C25 179.12(12)
C19 C24 C25 C26 151(2)
C23 C24 C25 C26 -29(2)
C24 C25 C26 Si 53(4)
C27 Si C26 C25 66(2)
C28 Si C26 C25 -52(2)
C29 Si C26 C25 -173(66)
C6 C5 C17' C18' 88(4)
C4 C5 C17' C18' -83(4)
C5 C17' C18' C19' 76(4)
C17' C18' C19' C20' 45.2(14)
C17' C18' C19' C24' -132.2(13)
C24' C19' C20' C21' 3.4(2)
C18' C19' C20' C21' -174.10(13)
C19' C20' C21' C22' -0.8(2)
C20' C21' C22' C23' -2.0(2)
C21' C22' C23' C24' 2.0(2)
C22' C23' C24' C19' 0.7(2)
C22' C23' C24' C25' 179.18(13)
C20' C19' C24' C23' -3.34(19)
C18' C19' C24' C23' 174.12(13)
C20' C19' C24' C25' 178.22(13)
C18' C19' C24' C25' -4.3(2)
C23' C24' C25' C26' -0.5(16)
C19' C24' C25' C26' 178(67)
C24' C25' C26' Si' -48(2)
C27' Si' C26' C25' -55.8(12)
C28' Si' C26' C25' 61.2(12)
C29' Si' C26' C25' -179(94)

loop_
_cod_related_entry_id
_cod_related_entry_code
_cod_related_entry_database
1 21157031 ChemSpider
